data_2216849
loop_
_publ_author_name
'Deng, Zhao-Peng'
'Gao, Shan'
'Ng, Seik Weng'

_publ_section_title Bis(4-formylbenzoato-\k<i>O</i>)bis(1<i>H</i>-imidazole-\k<i>N</i>^3^)zinc(II)
_journal_coeditor_code XU2375
_journal_issue 12
_journal_name_full 'Acta Crystallographica Section E'
_journal_page_first m3113
_journal_page_last m3113
_journal_paper_doi 10.1107/S1600536807059296
_journal_volume 63
_journal_year 2007
_chemical_formula_iupac '[Zn (C8 H5 O3)2 (C3 H4 N2)2]'
_chemical_formula_moiety 'C22 H18 N4 O6 Zn'
_chemical_formula_sum 'C22 H18 N4 O6 Zn'
_chemical_formula_weight 499.77
_chemical_name_systematic
;
Bis(4-formylbenzoato-\kO)bis(1H-imidazole-\kN^3^)zinc(II)
;
_space_group_IT_number 4
_symmetry_cell_setting monoclinic
_symmetry_space_group_name_Hall 'P 2yb'
_symmetry_space_group_name_H-M 'P 1 21 1'
_atom_sites_solution_hydrogens geom
_atom_sites_solution_primary direct
_atom_sites_solution_secondary difmap
_audit_creation_method SHELXL-97
_cell_angle_alpha 90.00
_cell_angle_beta 109.904(2)
_cell_angle_gamma 90.00
_cell_formula_units_Z 2
_cell_length_a 11.9413(9)
_cell_length_b 7.0455(5)
_cell_length_c 14.2092(9)
_cell_measurement_reflns_used 8013
_cell_measurement_temperature 295(2)
_cell_measurement_theta_max 27.5
_cell_measurement_theta_min 3.1
_cell_volume 1124.04(14)
_computing_cell_refinement 'RAPID-AUTO (Rigaku, 1998)'
_computing_data_collection 'RAPID-AUTO (Rigaku, 1998)'
_computing_data_reduction 'CrystalStructure (Rigaku/MSC, 2002)'
_computing_molecular_graphics 'X-SEED (Barbour, 2001) and OLEX (Dolomanov <i>et al.</i>,  2003)'
_computing_publication_material 'publCIF (Westrip, 2007)'
_computing_structure_refinement 'SHELXL97 (Sheldrick, 1997)'
_computing_structure_solution 'SHELXS97 (Sheldrick, 1997)'
_diffrn_ambient_temperature 295(2)
_diffrn_measured_fraction_theta_full 0.998
_diffrn_measured_fraction_theta_max 0.998
_diffrn_measurement_device_type 'Rigaku RAXIS-RAPID IP diffractometer'
_diffrn_measurement_method '\w scan'
_diffrn_radiation_monochromator graphite
_diffrn_radiation_source 'fine-focus sealed tube'
_diffrn_radiation_type MoK\a
_diffrn_radiation_wavelength 0.71073
_diffrn_reflns_av_R_equivalents 0.0415
_diffrn_reflns_av_sigmaI/netI 0.0580
_diffrn_reflns_limit_h_max 15
_diffrn_reflns_limit_h_min -15
_diffrn_reflns_limit_k_max 8
_diffrn_reflns_limit_k_min -9
_diffrn_reflns_limit_l_max 18
_diffrn_reflns_limit_l_min -18
_diffrn_reflns_number 11106
_diffrn_reflns_theta_full 27.47
_diffrn_reflns_theta_max 27.47
_diffrn_reflns_theta_min 3.05
_diffrn_standards_decay_% 0
_diffrn_standards_interval_count 0
_diffrn_standards_interval_time 0
_diffrn_standards_number 0
_exptl_absorpt_coefficient_mu 1.138
_exptl_absorpt_correction_T_max 0.796
_exptl_absorpt_correction_T_min 0.662
_exptl_absorpt_correction_type multi-scan
_exptl_absorpt_process_details '(ABSCOR; Higashi, 1995)'
_exptl_crystal_colour Colorless
_exptl_crystal_density_diffrn 1.477
_exptl_crystal_density_method 'not measured'
_exptl_crystal_description Prism
_exptl_crystal_F_000 512
_exptl_crystal_size_max 0.36
_exptl_crystal_size_mid 0.25
_exptl_crystal_size_min 0.21
_refine_diff_density_max 1.167
_refine_diff_density_min -1.115
_refine_ls_abs_structure_details 'Flack (1983) parameter from 1716 Friedel pairs'
_refine_ls_abs_structure_Flack 0.01(2)
_refine_ls_extinction_method none
_refine_ls_goodness_of_fit_ref 1.134
_refine_ls_hydrogen_treatment constr
_refine_ls_matrix_type full
_refine_ls_number_parameters 299
_refine_ls_number_reflns 4493
_refine_ls_number_restraints 1
_refine_ls_restrained_S_all 1.134
_refine_ls_R_factor_all 0.0936
_refine_ls_R_factor_gt 0.0399
_refine_ls_shift/su_max 0.001
_refine_ls_shift/su_mean <0.001
_refine_ls_structure_factor_coef Fsqd
_refine_ls_weighting_details 'calc w=1/[\s^2^(Fo^2^)+(0.0471P)^2^+1.7346P] where P=(Fo^2^+2Fc^2^)/3'
_refine_ls_weighting_scheme calc
_refine_ls_wR_factor_gt 0.0891
_refine_ls_wR_factor_ref 0.1499
_reflns_number_gt 2901
_reflns_number_total 4493
_reflns_threshold_expression I>2\s(I)
_cod_data_source_file xu2375.cif
_cod_data_source_block I
_cod_depositor_comments
;
The following automatic conversions were performed:
'_symmetry_cell_setting' value 'Monoclinic' changed to 'monoclinic'
according to '/home/saulius/struct/CIF-dictionaries/cif_core.dic'
dictionary named 'cif_core.dic' version 2.4.1 from 2010-06-29.

Automatic conversion script
Id: cif_fix_enum 1527 2010-12-29 10:47:43Z saulius 

The following automatic conversions were performed:

'_symmetry_cell_setting' value 'Monoclinic' changed to 'monoclinic'
according to /home/saulius/struct/CIF-dictionaries/cif_core.dic
dictionary named 'cif_core.dic' version 2.4.1 from 2010-06-29.

Automatic conversion script
Id: cif_fix_values 1715 2011-07-08 13:25:40Z adriana 
;
_cod_original_cell_volume 1124.10(10)
_cod_original_sg_symbol_H-M 'P 21'
_cod_database_code 2216849
_cod_database_fobs_code 2216849

loop_
_symmetry_equiv_pos_as_xyz
'x, y, z'
'-x, y+1/2, -z'

loop_
_atom_site_type_symbol
_atom_site_label
_atom_site_fract_x
_atom_site_fract_y
_atom_site_fract_z
_atom_site_U_iso_or_equiv
_atom_site_adp_type
_atom_site_calc_flag
_atom_site_refinement_flags
_atom_site_occupancy
Zn Zn1 0.77235(5) 0.49998(13) 0.20968(4) 0.0464(2) Uani d . 1
O O1 0.8971(4) 0.3416(7) 0.1932(4) 0.0585(13) Uani d . 1
O O2 0.7697(4) 0.1549(8) 0.0823(4) 0.0684(15) Uani d . 1
O O3 1.3608(7) -0.2711(12) 0.1953(5) 0.111(3) Uani d . 1
O O4 0.6612(4) 0.3861(8) 0.2687(3) 0.0608(13) Uani d . 1
O O5 0.7938(4) 0.3692(9) 0.4217(4) 0.0719(15) Uani d . 1
O O6 0.1902(7) 0.3427(14) 0.4523(6) 0.126(3) Uani d . 1
N N1 0.6505(4) 0.5887(8) 0.0812(4) 0.0461(12) Uani d . 1
N N2 0.4747(5) 0.6479(9) -0.0238(5) 0.0631(17) Uani d . 1
H H2n 0.3998 0.6732 -0.0469 0.076 Uiso calc R 1
N N3 0.8663(4) 0.7125(8) 0.2943(4) 0.0473(13) Uani d . 1
N N4 1.0097(5) 0.8557(10) 0.4062(4) 0.0622(16) Uani d . 1
H H4n 1.0774 0.8759 0.4521 0.075 Uiso calc R 1
C C1 0.6901(5) 0.3684(10) 0.3637(5) 0.0498(16) Uani d . 1
C C2 0.5873(6) 0.3511(9) 0.4011(4) 0.0462(15) Uani d . 1
C C3 0.6076(7) 0.3316(11) 0.5034(5) 0.0585(18) Uani d . 1
H H3 0.6847 0.3235 0.5489 0.070 Uiso calc R 1
C C4 0.5090(8) 0.3245(11) 0.5363(5) 0.064(2) Uani d . 1
H H4 0.5215 0.3125 0.6043 0.077 Uiso calc R 1
C C5 0.3954(7) 0.3348(11) 0.4702(6) 0.0616(19) Uani d . 1
C C6 0.3780(7) 0.3571(12) 0.3701(6) 0.064(2) Uani d . 1
H H6 0.3008 0.3680 0.3249 0.077 Uiso calc R 1
C C7 0.4699(6) 0.3635(11) 0.3360(5) 0.0535(17) Uani d . 1
H H7 0.4550 0.3765 0.2677 0.064 Uiso calc R 1
C C8 0.2937(10) 0.3301(16) 0.5073(8) 0.091(3) Uani d . 1
H H8 0.3094 0.3168 0.5757 0.109 Uiso calc R 1
C C9 0.8711(5) 0.1953(10) 0.1381(5) 0.0450(14) Uani d . 1
C C10 0.9721(6) 0.0645(9) 0.1431(5) 0.0459(16) Uani d . 1
C C11 0.9491(7) -0.1102(12) 0.0963(6) 0.064(2) Uani d . 1
H H11 0.8710 -0.1469 0.0618 0.077 Uiso calc R 1
C C12 1.0425(8) -0.2306(12) 0.1007(6) 0.074(2) Uani d . 1
H H12 1.0270 -0.3478 0.0688 0.089 Uiso calc R 1
C C13 1.1581(7) -0.1771(12) 0.1522(6) 0.062(2) Uani d . 1
C C14 1.1811(6) -0.0046(18) 0.1993(5) 0.073(2) Uani d . 1
H H14 1.2593 0.0317 0.2336 0.087 Uiso calc R 1
C C15 1.0887(5) 0.1152(11) 0.1958(6) 0.062(2) Uani d . 1
H H15 1.1047 0.2310 0.2292 0.075 Uiso calc R 1
C C16 1.2565(9) -0.3093(15) 0.1549(7) 0.082(3) Uani d . 1
H H16 1.2368 -0.4270 0.1241 0.098 Uiso calc R 1
C C17 0.6563(6) 0.5897(11) -0.0136(5) 0.0551(17) Uani d . 1
H H17 0.7242 0.5678 -0.0300 0.066 Uiso calc R 1
C C18 0.5469(7) 0.6276(12) -0.0788(5) 0.064(2) Uani d . 1
H H18 0.5252 0.6379 -0.1480 0.077 Uiso calc R 1
C C19 0.5387(5) 0.6224(10) 0.0710(5) 0.0496(16) Uani d . 1
H H19 0.5089 0.6274 0.1235 0.060 Uiso calc R 1
C C20 0.8343(6) 0.8961(11) 0.3001(5) 0.0549(17) Uani d . 1
H H20 0.7622 0.9505 0.2619 0.066 Uiso calc R 1
C C21 0.9231(6) 0.9861(16) 0.3696(5) 0.0631(17) Uani d . 1
H H21 0.9248 1.1126 0.3887 0.076 Uiso calc R 1
C C22 0.9740(6) 0.6922(12) 0.3605(5) 0.0578(18) Uani d . 1
H H22 1.0180 0.5803 0.3731 0.069 Uiso calc R 1

loop_
_atom_site_aniso_label
_atom_site_aniso_U_11
_atom_site_aniso_U_22
_atom_site_aniso_U_33
_atom_site_aniso_U_12
_atom_site_aniso_U_13
_atom_site_aniso_U_23
Zn1 0.0356(3) 0.0558(4) 0.0432(3) 0.0037(4) 0.0074(2) -0.0028(5)
O1 0.041(2) 0.057(3) 0.070(3) 0.004(2) 0.009(2) -0.011(3)
O2 0.035(2) 0.080(4) 0.074(3) 0.004(2) -0.002(2) -0.016(3)
O3 0.096(5) 0.148(7) 0.102(5) 0.067(5) 0.051(4) 0.033(5)
O4 0.054(3) 0.076(4) 0.044(2) -0.005(2) 0.006(2) 0.003(2)
O5 0.049(3) 0.101(4) 0.055(3) 0.007(3) 0.005(2) 0.016(3)
O6 0.090(5) 0.172(8) 0.134(6) 0.009(6) 0.061(5) 0.006(6)
N1 0.032(2) 0.061(3) 0.043(3) 0.005(2) 0.010(2) -0.004(2)
N2 0.034(3) 0.072(4) 0.072(4) 0.007(3) 0.003(3) 0.008(3)
N3 0.037(3) 0.056(4) 0.044(3) 0.004(2) 0.007(2) 0.001(3)
N4 0.058(4) 0.071(4) 0.048(3) -0.015(3) 0.006(3) -0.015(3)
C1 0.040(3) 0.052(4) 0.051(4) 0.007(3) 0.007(3) 0.002(3)
C2 0.055(4) 0.042(4) 0.042(3) 0.005(3) 0.018(3) -0.001(3)
C3 0.062(4) 0.061(5) 0.053(4) 0.010(3) 0.019(3) 0.003(4)
C4 0.096(6) 0.054(5) 0.048(4) 0.006(4) 0.032(4) 0.009(3)
C5 0.061(5) 0.057(5) 0.074(5) 0.007(4) 0.031(4) 0.004(4)
C6 0.050(4) 0.075(5) 0.070(5) -0.006(4) 0.025(4) -0.004(4)
C7 0.049(4) 0.062(5) 0.047(3) 0.003(3) 0.013(3) -0.006(3)
C8 0.099(8) 0.095(8) 0.099(7) 0.014(6) 0.060(6) 0.003(6)
C9 0.040(3) 0.048(4) 0.046(3) 0.005(3) 0.012(3) 0.001(3)
C10 0.040(3) 0.046(4) 0.054(4) 0.008(2) 0.019(3) 0.003(3)
C11 0.059(5) 0.060(5) 0.073(5) -0.003(4) 0.023(4) -0.013(4)
C12 0.096(7) 0.055(5) 0.077(5) 0.016(4) 0.037(5) -0.010(4)
C13 0.067(5) 0.069(5) 0.058(4) 0.019(4) 0.032(4) 0.008(4)
C14 0.046(3) 0.090(6) 0.079(4) 0.027(6) 0.017(3) -0.012(7)
C15 0.033(3) 0.067(5) 0.083(5) 0.003(3) 0.013(3) -0.021(4)
C16 0.093(7) 0.091(7) 0.073(5) 0.042(6) 0.042(5) 0.018(5)
C17 0.053(4) 0.066(5) 0.043(3) 0.002(3) 0.012(3) 0.003(3)
C18 0.058(4) 0.076(6) 0.046(4) 0.001(4) 0.003(3) 0.008(4)
C19 0.031(3) 0.062(4) 0.049(3) 0.004(3) 0.005(3) -0.003(3)
C20 0.049(4) 0.065(5) 0.051(4) 0.011(3) 0.017(3) 0.003(3)
C21 0.077(4) 0.054(4) 0.061(4) -0.004(5) 0.027(3) -0.010(5)
C22 0.045(4) 0.064(5) 0.052(4) -0.003(3) 0.000(3) -0.010(4)

loop_
_atom_type_symbol
_atom_type_description
_atom_type_scat_dispersion_real
_atom_type_scat_dispersion_imag
_atom_type_scat_source
C C 0.0033 0.0016 'International Tables Vol C Tables 4.2.6.8 and 6.1.1.4'
H H 0.0000 0.0000 'International Tables Vol C Tables 4.2.6.8 and 6.1.1.4'
N N 0.0061 0.0033 'International Tables Vol C Tables 4.2.6.8 and 6.1.1.4'
O O 0.0106 0.0060 'International Tables Vol C Tables 4.2.6.8 and 6.1.1.4'
Zn Zn 0.2839 1.4301 'International Tables Vol C Tables 4.2.6.8 and 6.1.1.4'

loop_
_geom_angle_atom_site_label_1
_geom_angle_atom_site_label_2
_geom_angle_atom_site_label_3
_geom_angle
_geom_angle_publ_flag
O1 Zn1 O4 118.3(2) yes
O1 Zn1 N1 114.7(2) yes
O1 Zn1 N3 101.9(2) yes
O4 Zn1 N1 97.4(2) yes
O4 Zn1 N3 111.7(2) yes
N1 Zn1 N3 113.4(2) yes
C9 O1 Zn1 120.4(4) ?
C1 O4 Zn1 120.7(4) ?
C19 N1 C17 106.2(5) ?
C19 N1 Zn1 123.5(4) ?
C17 N1 Zn1 129.1(4) ?
C19 N2 C18 108.4(5) ?
C19 N2 H2n 125.8 ?
C18 N2 H2n 125.8 ?
C22 N3 C20 106.6(6) ?
C22 N3 Zn1 123.9(5) ?
C20 N3 Zn1 129.5(4) ?
C22 N4 C21 109.2(6) ?
C22 N4 H4n 125.4 ?
C21 N4 H4n 125.4 ?
O5 C1 O4 123.6(6) ?
O5 C1 C2 121.4(6) ?
O4 C1 C2 115.0(5) ?
C7 C2 C3 118.4(6) ?
C7 C2 C1 121.3(6) ?
C3 C2 C1 120.3(6) ?
C2 C3 C4 118.7(7) ?
C2 C3 H3 120.6 ?
C4 C3 H3 120.6 ?
C5 C4 C3 121.1(7) ?
C5 C4 H4 119.4 ?
C3 C4 H4 119.4 ?
C4 C5 C6 118.9(7) ?
C4 C5 C8 119.8(8) ?
C6 C5 C8 121.2(8) ?
C7 C6 C5 121.5(7) ?
C7 C6 H6 119.2 ?
C5 C6 H6 119.2 ?
C6 C7 C2 121.3(7) ?
C6 C7 H7 119.4 ?
C2 C7 H7 119.4 ?
O6 C8 C5 123.0(10) ?
O6 C8 H8 118.5 ?
C5 C8 H8 118.5 ?
O2 C9 O1 124.4(6) ?
O2 C9 C10 119.1(6) ?
O1 C9 C10 116.5(5) ?
C11 C10 C15 119.3(6) ?
C11 C10 C9 120.0(7) ?
C15 C10 C9 120.7(6) ?
C10 C11 C12 119.9(8) ?
C10 C11 H11 120.1 ?
C12 C11 H11 120.1 ?
C13 C12 C11 120.2(8) ?
C13 C12 H12 119.9 ?
C11 C12 H12 119.9 ?
C14 C13 C12 120.1(7) ?
C14 C13 C16 121.1(8) ?
C12 C13 C16 118.8(9) ?
C13 C14 C15 120.1(7) ?
C13 C14 H14 120.0 ?
C15 C14 H14 120.0 ?
C14 C15 C10 120.5(8) ?
C14 C15 H15 119.8 ?
C10 C15 H15 119.8 ?
O3 C16 C13 123.3(10) ?
O3 C16 H16 118.4 ?
C13 C16 H16 118.4 ?
C18 C17 N1 108.4(7) ?
C18 C17 H17 125.8 ?
N1 C17 H17 125.8 ?
C17 C18 N2 106.4(6) ?
C17 C18 H18 126.8 ?
N2 C18 H18 126.8 ?
N1 C19 N2 110.6(6) ?
N1 C19 H19 124.7 ?
N2 C19 H19 124.7 ?
C21 C20 N3 109.1(7) ?
C21 C20 H20 125.4 ?
N3 C20 H20 125.4 ?
C20 C21 N4 105.9(8) ?
C20 C21 H21 127.1 ?
N4 C21 H21 127.1 ?
N3 C22 N4 109.2(7) ?
N3 C22 H22 125.4 ?
N4 C22 H22 125.4 ?

loop_
_geom_bond_atom_site_label_1
_geom_bond_atom_site_label_2
_geom_bond_distance
_geom_bond_publ_flag
Zn1 O1 1.938(5) yes
Zn1 O4 1.966(5) yes
Zn1 N1 2.007(5) yes
Zn1 N3 2.007(6) yes
O1 C9 1.267(8) ?
O2 C9 1.235(7) ?
O3 C16 1.212(11) ?
O4 C1 1.281(7) ?
O5 C1 1.232(7) ?
O6 C8 1.220(11) ?
N1 C19 1.315(7) ?
N1 C17 1.373(8) ?
N2 C19 1.315(8) ?
N2 C18 1.354(10) ?
N2 H2n 0.8600 ?
N3 C22 1.318(8) ?
N3 C20 1.360(9) ?
N4 C22 1.320(10) ?
N4 C21 1.348(11) ?
N4 H4n 0.8600 ?
C1 C2 1.499(9) ?
C2 C7 1.395(9) ?
C2 C3 1.397(9) ?
C3 C4 1.408(11) ?
C3 H3 0.9300 ?
C4 C5 1.364(11) ?
C4 H4 0.9300 ?
C5 C6 1.375(10) ?
C5 C8 1.480(12) ?
C6 C7 1.342(9) ?
C6 H6 0.9300 ?
C7 H7 0.9300 ?
C8 H8 0.9300 ?
C9 C10 1.500(9) ?
C10 C11 1.382(10) ?
C10 C15 1.384(9) ?
C11 C12 1.385(11) ?
C11 H11 0.9300 ?
C12 C13 1.377(12) ?
C12 H12 0.9300 ?
C13 C14 1.369(14) ?
C13 C16 1.489(11) ?
C14 C15 1.377(10) ?
C14 H14 0.9300 ?
C15 H15 0.9300 ?
C16 H16 0.9300 ?
C17 C18 1.346(10) ?
C17 H17 0.9300 ?
C18 H18 0.9300 ?
C19 H19 0.9300 ?
C20 C21 1.337(10) ?
C20 H20 0.9300 ?
C21 H21 0.9300 ?
C22 H22 0.9300 ?

loop_
_geom_hbond_atom_site_label_D
_geom_hbond_atom_site_label_H
_geom_hbond_atom_site_label_A
_geom_hbond_site_symmetry_A
_geom_hbond_distance_DH
_geom_hbond_distance_HA
_geom_hbond_distance_DA
_geom_hbond_angle_DHA
_geom_hbond_publ_flag
N2 H2<i>n</i> O2 2_655 0.86 1.92 2.749(7) 163 yes
N4 H4<i>n</i> O5 2_756 0.86 1.93 2.754(7) 162 yes

loop_
_geom_torsion_atom_site_label_1
_geom_torsion_atom_site_label_2
_geom_torsion_atom_site_label_3
_geom_torsion_atom_site_label_4
_geom_torsion
O4 Zn1 O1 C9 61.0(5)
N3 Zn1 O1 C9 -176.1(5)
N1 Zn1 O1 C9 -53.2(6)
O1 Zn1 O4 C1 81.4(6)
N3 Zn1 O4 C1 -36.4(6)
N1 Zn1 O4 C1 -155.2(5)
O1 Zn1 N1 C19 149.5(5)
O4 Zn1 N1 C19 23.6(6)
N3 Zn1 N1 C19 -94.0(5)
O1 Zn1 N1 C17 -16.0(7)
O4 Zn1 N1 C17 -141.9(6)
N3 Zn1 N1 C17 100.5(6)
O1 Zn1 N3 C22 -31.2(6)
O4 Zn1 N3 C22 96.1(6)
N1 Zn1 N3 C22 -155.0(5)
O1 Zn1 N3 C20 152.0(6)
O4 Zn1 N3 C20 -80.7(6)
N1 Zn1 N3 C20 28.2(6)
Zn1 O4 C1 O5 -20.8(10)
Zn1 O4 C1 C2 157.8(5)
O5 C1 C2 C7 175.5(7)
O4 C1 C2 C7 -3.1(10)
O5 C1 C2 C3 -1.3(11)
O4 C1 C2 C3 -179.8(6)
C7 C2 C3 C4 0.3(11)
C1 C2 C3 C4 177.1(7)
C2 C3 C4 C5 0.5(11)
C3 C4 C5 C6 -1.6(12)
C3 C4 C5 C8 -179.0(8)
C4 C5 C6 C7 1.9(13)
C8 C5 C6 C7 179.3(9)
C5 C6 C7 C2 -1.1(13)
C3 C2 C7 C6 0.0(11)
C1 C2 C7 C6 -176.8(7)
C4 C5 C8 O6 178.4(10)
C6 C5 C8 O6 1.1(15)
Zn1 O1 C9 O2 9.4(9)
Zn1 O1 C9 C10 -170.2(4)
O2 C9 C10 C11 -8.5(10)
O1 C9 C10 C11 171.1(6)
O2 C9 C10 C15 172.6(7)
O1 C9 C10 C15 -7.7(10)
C15 C10 C11 C12 -1.4(11)
C9 C10 C11 C12 179.8(7)
C10 C11 C12 C13 0.4(13)
C11 C12 C13 C14 0.1(13)
C11 C12 C13 C16 -179.6(8)
C12 C13 C14 C15 0.4(13)
C16 C13 C14 C15 -179.9(8)
C13 C14 C15 C10 -1.4(13)
C11 C10 C15 C14 1.9(12)
C9 C10 C15 C14 -179.3(7)
C14 C13 C16 O3 -2.4(14)
C12 C13 C16 O3 177.2(8)
C19 N1 C17 C18 1.1(8)
Zn1 N1 C17 C18 168.6(5)
N1 C17 C18 N2 -0.6(9)
C19 N2 C18 C17 -0.2(9)
C17 N1 C19 N2 -1.2(8)
Zn1 N1 C19 N2 -169.6(5)
C18 N2 C19 N1 0.9(9)
C22 N3 C20 C21 0.3(8)
Zn1 N3 C20 C21 177.4(5)
N3 C20 C21 N4 0.0(8)
C22 N4 C21 C20 -0.2(8)
C20 N3 C22 N4 -0.4(8)
Zn1 N3 C22 N4 -177.7(5)
C21 N4 C22 N3 0.4(8)
